data_1573378
loop_
_publ_author_name
'Xu, Ou'
'Peng, Hui'
'Wei, Qilin'
'Kong, Linghang'
'Wang, Xiao'
'Zhang, Heng'
'Zhao, Jialong'
'Zou, Bingsuo'

_publ_section_title
;
 Large-Scale Preparation of Sb3+-Activated Hybrid Metal Halides with
 Efficient Tunable Emission from Visible to Near-Infrared Regions for
 Advanced Photonics Applications
;
_journal_name_full 'Materials Horizons'
_journal_paper_doi 10.1039/D4MH01197J
_journal_year 2025
_chemical_formula_moiety 'Br4 Cd, 4(C6 H14 N0.5)'
_chemical_formula_sum 'C24 H56 Br4 Cd N2'
_chemical_formula_weight 804.74
_space_group_crystal_system monoclinic
_space_group_IT_number 15
_space_group_name_Hall '-C 2yc'
_space_group_name_H-M_alt 'C 1 2/c 1'
_atom_sites_solution_hydrogens geom
_atom_sites_solution_primary dual
_audit_creation_date 2023-11-21
_audit_creation_method
;
Olex2 1.5
(compiled 2023.08.24 svn.re1ec1418 for OlexSys, GUI svn.r6817)
;
_audit_update_record
;
2024-09-02 deposited with the CCDC.	2024-12-02 downloaded from the CCDC.
;
_cell_angle_alpha 90
_cell_angle_beta 111.357(6)
_cell_angle_gamma 90
_cell_formula_units_Z 8
_cell_length_a 33.373(7)
_cell_length_b 14.437(3)
_cell_length_c 14.999(3)
_cell_measurement_reflns_used 3127
_cell_measurement_temperature 296.15
_cell_measurement_theta_max 21.20
_cell_measurement_theta_min 2.29
_cell_volume 6730(2)
_computing_cell_refinement 'SAINT v8.34A (Bruker, 2013)'
_computing_data_reduction 'SAINT v8.34A (Bruker, 2013)'
_computing_molecular_graphics 'Olex2 1.5 (Dolomanov et al., 2009)'
_computing_publication_material 'Olex2 1.5 (Dolomanov et al., 2009)'
_computing_structure_refinement 'SHELXL 2018/3 (Sheldrick, 2015)'
_computing_structure_solution 'SHELXT 2018/2 (Sheldrick, 2018)'
_diffrn_ambient_temperature 296.15
_diffrn_measured_fraction_theta_full 0.999
_diffrn_measured_fraction_theta_max 0.997
_diffrn_measurement_device_type 'Bruker APEX-II CCD'
_diffrn_measurement_method '\f and \w scans'
_diffrn_radiation_type MoK\a
_diffrn_radiation_wavelength 0.71073
_diffrn_reflns_av_R_equivalents 0.0692
_diffrn_reflns_av_unetI/netI 0.0967
_diffrn_reflns_Laue_measured_fraction_full 0.999
_diffrn_reflns_Laue_measured_fraction_max 0.997
_diffrn_reflns_limit_h_max 41
_diffrn_reflns_limit_h_min -30
_diffrn_reflns_limit_k_max 17
_diffrn_reflns_limit_k_min -18
_diffrn_reflns_limit_l_max 9
_diffrn_reflns_limit_l_min -18
_diffrn_reflns_number 18916
_diffrn_reflns_point_group_measured_fraction_full 0.999
_diffrn_reflns_point_group_measured_fraction_max 0.997
_diffrn_reflns_theta_full 25.242
_diffrn_reflns_theta_max 26.390
_diffrn_reflns_theta_min 1.555
_diffrn_source_current 30.0
_diffrn_source_power 1.5
_diffrn_source_voltage 50.0
_diffrn_standards_number 0
_exptl_absorpt_coefficient_mu 5.412
_exptl_absorpt_correction_T_max 0.7456
_exptl_absorpt_correction_T_min 0.3936
_exptl_absorpt_correction_type multi-scan
_exptl_absorpt_process_details
;
SADABS-2014/5 (Bruker,2014/5) was used for absorption correction.
wR2(int) was 0.1204 before and 0.0322 after correction.
The Ratio of minimum to maximum transmission is 0.5279.
The \l/2 correction factor is 0.00150.
;
_exptl_crystal_density_diffrn 1.588
_exptl_crystal_description block
_exptl_crystal_F_000 3216
_exptl_crystal_size_max 0.2
_exptl_crystal_size_mid 0.15
_exptl_crystal_size_min 0.1
_refine_diff_density_max 0.503
_refine_diff_density_min -0.914
_refine_diff_density_rms 0.141
_refine_ls_extinction_method none
_refine_ls_goodness_of_fit_ref 0.956
_refine_ls_hydrogen_treatment constr
_refine_ls_matrix_type full
_refine_ls_number_parameters 309
_refine_ls_number_reflns 6875
_refine_ls_number_restraints 2
_refine_ls_restrained_S_all 0.956
_refine_ls_R_factor_all 0.1422
_refine_ls_R_factor_gt 0.0541
_refine_ls_shift/su_max 0.001
_refine_ls_shift/su_mean 0.000
_refine_ls_structure_factor_coef Fsqd
_refine_ls_weighting_details 'w=1/[\s^2^(Fo^2^)+(0.0630P)^2^] where P=(Fo^2^+2Fc^2^)/3'
_refine_ls_weighting_scheme calc
_refine_ls_wR_factor_gt 0.1050
_refine_ls_wR_factor_ref 0.1343
_reflns_Friedel_coverage 0.000
_reflns_number_gt 3410
_reflns_number_total 6875
_reflns_threshold_expression 'I > 2\s(I)'
_cod_data_source_file d4mh01197j2.cif
_cod_data_source_block a
_cod_database_code 1573378
_shelx_shelxl_version_number 2018/3
_shelx_space_group_comment
;
The symmetry employed for this shelxl refinement is uniquely defined
by the following loop, which should always be used as a source of
symmetry information in preference to the above space-group names.
They are only intended as comments.
;
_shelx_estimated_absorpt_t_max 0.614
_shelx_estimated_absorpt_t_min 0.411
_olex2_refinement_description
;
1. Fixed Uiso
 At 1.2 times of:
  All C(H,H) groups
 At 1.5 times of:
  All C(H,H,H) groups, All C(H,H,H,H,H,H) groups
2. Restrained distances
 C3-C12
 1.519 with sigma of 0.001
 N008-C12
 1.485 with sigma of 0.001
3. Uiso/Uaniso restraints and constraints
Uanis(C20) = Uanis(C1) = Uanis(C2) = Uanis(C13)
4. Others
 Sof(HO)=Sof(HP)=Sof(HQ)=Sof(C2)=Sof(H2A)=Sof(H2B)=Sof(C13)=Sof(H13A)=
 Sof(H13B)=1-FVAR(1)
 Sof(H1)=Sof(HM)=Sof(HN)=Sof(C1)=Sof(H1A)=Sof(H1B)=Sof(C20)=Sof(H20A)=
 Sof(H20B)=FVAR(1)
 Sof(HJ)=Sof(HK)=Sof(HL)=Sof(C3)=Sof(H3A)=Sof(H3B)=Sof(C12)=Sof(H12A)=
 Sof(H12B)=1-FVAR(2)
 Sof(H00)=Sof(HH)=Sof(HI)=Sof(C00T)=Sof(H2)=Sof(HT)=Sof(C00V)=Sof(H3)=Sof(HU)=
 FVAR(2)
5.a Secondary CH2 refined with riding coordinates:
 C009(H4,H), C00A(H00A,H00B), C00B(H00C,H00D), C00C(H5,HA), C00D(H6,HB),
 C00E(H00E,H00F), C00G(H7,HC), C00H(H00J,H00K), C00I(H00L,H00M), C00M(H00Q,
 H00R), C00P(H00V,H00W), C00S(H00Z,HS), C00T(H2,HT), C00V(H3,HU), C1(H1A,H1B),
 C2(H2A,H2B), C3(H3A,H3B), C12(H12A,H12B), C13(H13A,H13B), C20(H20A,H20B)
5.b Idealised Me refined as rotating group:
 C00F(H00G,H00H,H00I), C00J(H8,HD,HE), C00K(H9,HF,HG), C00L(H00N,H00O,H00P),
 C00N(H00,HH,HI), C00N(HJ,HK,HL), C00O(H00S,H00T,H00U), C00Q(H1,HM,HN), C00Q(HO,
 HP,HQ), C00R(H00X,H00Y,HR)
;
_olex2_submission_special_instructions 'No special instructions were received'

loop_
_space_group_symop_operation_xyz
'x, y, z'
'-x, y, -z+1/2'
'x+1/2, y+1/2, z'
'-x+1/2, y+1/2, -z+1/2'
'-x, -y, -z'
'x, -y, z-1/2'
'-x+1/2, -y+1/2, -z'
'x+1/2, -y+1/2, z-1/2'

loop_
_atom_site_label
_atom_site_type_symbol
_atom_site_fract_x
_atom_site_fract_y
_atom_site_fract_z
_atom_site_U_iso_or_equiv
_atom_site_adp_type
_atom_site_occupancy
_atom_site_site_symmetry_order
_atom_site_calc_flag
_atom_site_refinement_flags_posn
_atom_site_refinement_flags_adp
_atom_site_refinement_flags_occupancy
_atom_site_disorder_assembly
_atom_site_disorder_group
Cd01 Cd 0.13066(2) 0.25067(3) 0.60962(4) 0.05363(18) Uani 1 1 d . . . . .
Br02 Br 0.07894(2) 0.34214(5) 0.67108(7) 0.0737(3) Uani 1 1 d . . . . .
Br03 Br 0.08934(3) 0.11608(6) 0.50260(7) 0.0828(3) Uani 1 1 d . . . . .
Br04 Br 0.19826(3) 0.18869(6) 0.74585(7) 0.0832(3) Uani 1 1 d . . . . .
Br05 Br 0.15694(3) 0.35825(6) 0.50596(7) 0.0851(3) Uani 1 1 d . . . . .
N006 N 0.500000 0.5942(4) 0.750000 0.0424(18) Uani 1 2 d S T P . .
N007 N 0.24803(16) 0.5143(3) 0.4132(4) 0.0454(13) Uani 1 1 d . . . . .
N008 N 0.000000 0.4133(5) 0.250000 0.055(2) Uani 1 2 d DS T P . .
C009 C 0.5086(2) 0.6565(4) 0.8359(5) 0.0533(18) Uani 1 1 d . . . . .
H4 H 0.484598 0.699102 0.822452 0.064 Uiso 1 1 calc R U . . .
H H 0.534029 0.693041 0.843937 0.064 Uiso 1 1 calc R U . . .
C00A C 0.2215(2) 0.4494(5) 0.3362(5) 0.069(2) Uani 1 1 d . . . . .
H00A H 0.238946 0.395501 0.336306 0.083 Uiso 1 1 calc R U . . .
H00B H 0.197381 0.428321 0.352186 0.083 Uiso 1 1 calc R U . . .
C00B C 0.2598(2) 0.4673(5) 0.5105(5) 0.060(2) Uani 1 1 d . . . . .
H00C H 0.276317 0.510880 0.559172 0.072 Uiso 1 1 calc R U . . .
H00D H 0.233312 0.455022 0.521264 0.072 Uiso 1 1 calc R U . . .
C00C C 0.46157(19) 0.5309(4) 0.7363(5) 0.0512(17) Uani 1 1 d . . . . .
H5 H 0.457258 0.492274 0.680666 0.061 Uiso 1 1 calc R U . . .
HA H 0.468731 0.490217 0.791430 0.061 Uiso 1 1 calc R U . . .
C00D C 0.5150(2) 0.6078(5) 0.9296(5) 0.071(2) Uani 1 1 d . . . . .
H6 H 0.489326 0.572871 0.923678 0.085 Uiso 1 1 calc R U . . .
HB H 0.538792 0.564563 0.944034 0.085 Uiso 1 1 calc R U . . .
C00E C 0.2842(2) 0.3804(5) 0.5252(6) 0.079(2) Uani 1 1 d . . . . .
H00E H 0.311900 0.391818 0.519988 0.094 Uiso 1 1 calc R U . . .
H00F H 0.268710 0.336081 0.476155 0.094 Uiso 1 1 calc R U . . .
C00F C 0.2909(3) 0.3406(5) 0.6230(6) 0.080(2) Uani 1 1 d . . . . .
H00G H 0.263439 0.330651 0.628560 0.121 Uiso 1 1 calc R U . . .
H00H H 0.307417 0.383268 0.671544 0.121 Uiso 1 1 calc R U . . .
H00I H 0.305964 0.282818 0.630785 0.121 Uiso 1 1 calc R U . . .
C00G C 0.4201(2) 0.5781(5) 0.7237(6) 0.070(2) Uani 1 1 d . . . . .
H7 H 0.409911 0.611521 0.663482 0.084 Uiso 1 1 calc R U . . .
HC H 0.424370 0.622387 0.775069 0.084 Uiso 1 1 calc R U . . .
C00H C 0.2885(3) 0.5386(5) 0.3939(6) 0.077(2) Uani 1 1 d . . . . .
H00J H 0.302096 0.481198 0.386821 0.093 Uiso 1 1 calc R U . . .
H00K H 0.279747 0.570614 0.332873 0.093 Uiso 1 1 calc R U . . .
C00I C 0.2236(3) 0.6028(5) 0.4147(6) 0.072(2) Uani 1 1 d . . . . .
H00L H 0.239560 0.636680 0.472656 0.087 Uiso 1 1 calc R U . . .
H00M H 0.222907 0.640910 0.360861 0.087 Uiso 1 1 calc R U . . .
C00J C 0.5243(3) 0.6767(6) 1.0098(6) 0.093(3) Uani 1 1 d . . . . .
H8 H 0.501058 0.720415 0.994638 0.140 Uiso 1 1 calc R U . . .
HD H 0.550544 0.708785 1.017916 0.140 Uiso 1 1 calc R U . . .
HE H 0.527060 0.644810 1.067909 0.140 Uiso 1 1 calc R U . . .
C00K C 0.3873(2) 0.5074(6) 0.7247(7) 0.092(3) Uani 1 1 d . . . . .
H9 H 0.384072 0.462130 0.675661 0.138 Uiso 1 1 calc R U . . .
HF H 0.360146 0.537377 0.713018 0.138 Uiso 1 1 calc R U . . .
HG H 0.396571 0.477345 0.785982 0.138 Uiso 1 1 calc R U . . .
C00L C 0.3542(3) 0.6262(6) 0.4231(7) 0.098(3) Uani 1 1 d . . . . .
H00N H 0.340514 0.660141 0.364847 0.148 Uiso 1 1 calc R U . . .
H00O H 0.368695 0.573262 0.410508 0.148 Uiso 1 1 calc R U . . .
H00P H 0.374697 0.665420 0.469231 0.148 Uiso 1 1 calc R U . . .
C00M C 0.2049(3) 0.4879(6) 0.2390(7) 0.098(3) Uani 1 1 d . . . . .
H00Q H 0.228507 0.501915 0.218139 0.117 Uiso 1 1 calc R U . . .
H00R H 0.189287 0.544780 0.238197 0.117 Uiso 1 1 calc R U . . .
C00N C 0.0556(3) 0.5595(7) 0.4768(7) 0.117(4) Uani 1 1 d . . . . .
H00 H 0.028829 0.576978 0.482265 0.175 Uiso 0.61(2) 1 calc R U P A 3
HH H 0.074504 0.612080 0.490567 0.175 Uiso 0.61(2) 1 calc R U P A 3
HI H 0.068661 0.510742 0.521375 0.175 Uiso 0.61(2) 1 calc R U P A 3
HJ H 0.036509 0.608848 0.444575 0.175 Uiso 0.39(2) 1 calc R U P A 4
HK H 0.084315 0.574297 0.481288 0.175 Uiso 0.39(2) 1 calc R U P A 4
HL H 0.055029 0.551909 0.539878 0.175 Uiso 0.39(2) 1 calc R U P A 4
C00O C 0.1610(3) 0.6815(5) 0.4324(7) 0.100(3) Uani 1 1 d . . . . .
H00S H 0.161990 0.727730 0.387233 0.150 Uiso 1 1 calc R U . . .
H00T H 0.178110 0.701224 0.495988 0.150 Uiso 1 1 calc R U . . .
H00U H 0.131744 0.672895 0.427609 0.150 Uiso 1 1 calc R U . . .
C00P C 0.1786(3) 0.5902(5) 0.4105(7) 0.088(3) Uani 1 1 d . . . . .
H00V H 0.178040 0.543629 0.456605 0.105 Uiso 1 1 calc R U . . .
H00W H 0.160624 0.568798 0.347213 0.105 Uiso 1 1 calc R U . . .
C00Q C 0.0966(3) 0.2621(7) 0.2595(8) 0.131(4) Uani 1 1 d . . . . .
H1 H 0.114592 0.263839 0.222082 0.196 Uiso 0.463(13) 1 calc R U P B 1
HM H 0.076156 0.212617 0.237300 0.196 Uiso 0.463(13) 1 calc R U P B 1
HN H 0.114074 0.252045 0.325556 0.196 Uiso 0.463(13) 1 calc R U P B 1
HO H 0.088109 0.231671 0.198513 0.196 Uiso 0.537(13) 1 calc R U P B 2
HP H 0.114243 0.221114 0.308503 0.196 Uiso 0.537(13) 1 calc R U P B 2
HQ H 0.112613 0.317032 0.258306 0.196 Uiso 0.537(13) 1 calc R U P B 2
C00R C 0.1749(4) 0.4168(8) 0.1717(7) 0.146(5) Uani 1 1 d . . . . .
H00X H 0.172148 0.429922 0.106973 0.220 Uiso 1 1 calc R U . . .
H00Y H 0.147066 0.420078 0.176830 0.220 Uiso 1 1 calc R U . . .
HR H 0.186566 0.355795 0.188946 0.220 Uiso 1 1 calc R U . . .
C00S C 0.3200(3) 0.5940(7) 0.4629(8) 0.123(4) Uani 1 1 d . . . . .
H00Z H 0.333697 0.558360 0.520899 0.147 Uiso 1 1 calc R U . . .
HS H 0.306367 0.647509 0.478782 0.147 Uiso 1 1 calc R U . . .
C00T C 0.0117(6) 0.4562(12) 0.3484(13) 0.077(6) Uani 0.61(2) 1 d . . P A 3
H2 H -0.013955 0.485423 0.351546 0.093 Uiso 0.61(2) 1 calc R U P A 3
HT H 0.019466 0.406508 0.395066 0.093 Uiso 0.61(2) 1 calc R U P A 3
C00V C 0.0476(5) 0.5270(13) 0.3788(14) 0.094(7) Uani 0.61(2) 1 d . . P A 3
H3 H 0.073627 0.499563 0.376005 0.113 Uiso 0.61(2) 1 calc R U P A 3
HU H 0.039858 0.579236 0.335108 0.113 Uiso 0.61(2) 1 calc R U P A 3
C1 C 0.0725(7) 0.3549(14) 0.2492(19) 0.106(4) Uani 0.463(13) 1 d . . P A 1
H1A H 0.090114 0.399713 0.295041 0.128 Uiso 0.463(13) 1 calc R U P B 1
H1B H 0.065530 0.379801 0.185263 0.128 Uiso 0.463(13) 1 calc R U P B 1
C2 C 0.0582(6) 0.2873(13) 0.2797(16) 0.106(4) Uani 0.537(13) 1 d . . P A 2
H2A H 0.038071 0.236055 0.260593 0.128 Uiso 0.537(13) 1 calc R U P B 2
H2B H 0.066519 0.294910 0.348318 0.128 Uiso 0.537(13) 1 calc R U P B 2
C3 C 0.0411(8) 0.4692(15) 0.4200(10) 0.064(7) Uani 0.39(2) 1 d D . P A 4
H3A H 0.065556 0.428430 0.431784 0.077 Uiso 0.39(2) 1 calc R U P A 4
H3B H 0.020193 0.437808 0.440522 0.077 Uiso 0.39(2) 1 calc R U P A 4
C12 C 0.0211(7) 0.4917(8) 0.3140(9) 0.061(8) Uani 0.39(2) 1 d D . P A 4
H12A H -0.000101 0.540240 0.305449 0.073 Uiso 0.39(2) 1 calc R U P A 4
H12B H 0.043397 0.516422 0.293628 0.073 Uiso 0.39(2) 1 calc R U P A 4
C13 C 0.0372(9) 0.3666(16) 0.236(2) 0.106(4) Uani 0.537(13) 1 d . . P A 2
H13A H 0.027678 0.354150 0.167388 0.128 Uiso 0.537(13) 1 calc R U P B 2
H13B H 0.059347 0.413619 0.248655 0.128 Uiso 0.537(13) 1 calc R U P B 2
C20 C 0.0343(11) 0.3359(19) 0.267(3) 0.106(4) Uani 0.463(13) 1 d . . P A 1
H20A H 0.042753 0.316336 0.333297 0.128 Uiso 0.463(13) 1 calc R U P B 1
H20B H 0.020310 0.283322 0.227711 0.128 Uiso 0.463(13) 1 calc R U P B 1

loop_
_atom_site_aniso_label
_atom_site_aniso_U_11
_atom_site_aniso_U_22
_atom_site_aniso_U_33
_atom_site_aniso_U_23
_atom_site_aniso_U_13
_atom_site_aniso_U_12
Cd01 0.0539(3) 0.0499(3) 0.0646(4) -0.0140(3) 0.0305(3) -0.0109(2)
Br02 0.0663(5) 0.0700(5) 0.0984(7) -0.0164(5) 0.0461(5) 0.0009(4)
Br03 0.0930(6) 0.0766(5) 0.0869(7) -0.0366(5) 0.0425(6) -0.0378(5)
Br04 0.0726(5) 0.0880(6) 0.0812(7) -0.0287(5) 0.0186(5) 0.0158(4)
Br05 0.0914(6) 0.0746(6) 0.1074(8) -0.0003(5) 0.0577(6) -0.0254(5)
N006 0.045(4) 0.035(4) 0.048(5) 0.000 0.019(4) 0.000
N007 0.058(3) 0.038(3) 0.050(4) -0.001(3) 0.031(3) -0.003(3)
N008 0.052(5) 0.055(5) 0.063(6) 0.000 0.028(5) 0.000
C009 0.040(4) 0.050(4) 0.066(5) -0.011(4) 0.015(4) 0.000(3)
C00A 0.094(6) 0.057(5) 0.055(6) -0.010(4) 0.025(5) -0.001(4)
C00B 0.056(4) 0.062(5) 0.069(6) 0.008(4) 0.031(4) -0.004(4)
C00C 0.057(4) 0.047(4) 0.053(5) -0.005(3) 0.024(4) -0.012(3)
C00D 0.077(5) 0.084(6) 0.047(5) -0.001(4) 0.016(4) 0.009(4)
C00E 0.067(5) 0.067(5) 0.091(7) 0.002(5) 0.016(5) 0.005(4)
C00F 0.081(6) 0.068(5) 0.074(6) 0.023(5) 0.007(5) 0.002(4)
C00G 0.055(5) 0.072(5) 0.084(6) -0.013(5) 0.027(4) -0.014(4)
C00H 0.090(6) 0.067(5) 0.089(7) -0.006(5) 0.049(5) -0.022(5)
C00I 0.096(6) 0.051(4) 0.086(6) -0.006(4) 0.054(5) -0.005(4)
C00J 0.086(6) 0.124(8) 0.066(6) -0.027(6) 0.023(5) 0.001(5)
C00K 0.075(6) 0.109(7) 0.103(7) -0.025(6) 0.046(5) -0.038(5)
C00L 0.083(6) 0.094(6) 0.145(9) -0.015(6) 0.074(7) -0.030(5)
C00M 0.136(8) 0.084(6) 0.078(7) 0.003(6) 0.045(7) 0.003(6)
C00N 0.112(8) 0.154(10) 0.087(8) -0.057(7) 0.040(7) -0.040(7)
C00O 0.137(8) 0.065(5) 0.137(9) 0.023(6) 0.096(7) 0.044(5)
C00P 0.102(7) 0.079(6) 0.100(7) -0.001(5) 0.059(6) 0.009(5)
C00Q 0.110(8) 0.174(11) 0.095(8) -0.014(7) 0.021(6) 0.086(7)
C00R 0.160(11) 0.180(11) 0.061(7) 0.006(8) -0.004(7) -0.050(9)
C00S 0.139(9) 0.123(8) 0.123(10) -0.038(7) 0.067(8) -0.047(8)
C00T 0.085(12) 0.082(12) 0.072(17) -0.017(10) 0.037(12) -0.021(9)
C00V 0.081(11) 0.109(14) 0.103(18) -0.019(12) 0.045(12) -0.029(10)
C1 0.075(7) 0.100(11) 0.149(13) -0.008(9) 0.046(8) 0.024(7)
C2 0.075(7) 0.100(11) 0.149(13) -0.008(9) 0.046(8) 0.024(7)
C3 0.067(15) 0.067(16) 0.045(15) -0.014(12) 0.003(13) -0.010(12)
C12 0.056(17) 0.068(18) 0.052(16) 0.014(13) 0.012(14) 0.024(14)
C13 0.075(7) 0.100(11) 0.149(13) -0.008(9) 0.046(8) 0.024(7)
C20 0.075(7) 0.100(11) 0.149(13) -0.008(9) 0.046(8) 0.024(7)

loop_
_atom_type_symbol
_atom_type_description
_atom_type_scat_dispersion_real
_atom_type_scat_dispersion_imag
_atom_type_scat_source
C C 0.0033 0.0016 'International Tables Vol C Tables 4.2.6.8 and 6.1.1.4'
H H 0.0000 0.0000 'International Tables Vol C Tables 4.2.6.8 and 6.1.1.4'
Br Br -0.2901 2.4595 'International Tables Vol C Tables 4.2.6.8 and 6.1.1.4'
Cd Cd -0.8075 1.2024 'International Tables Vol C Tables 4.2.6.8 and 6.1.1.4'
N N 0.0061 0.0033 'International Tables Vol C Tables 4.2.6.8 and 6.1.1.4'

loop_
_geom_angle_atom_site_label_1
_geom_angle_atom_site_label_2
_geom_angle_atom_site_label_3
_geom_angle
_geom_angle_site_symmetry_1
_geom_angle_site_symmetry_3
_geom_angle_publ_flag
Br03 Cd01 Br02 109.31(3) . . ?
Br03 Cd01 Br04 110.22(4) . . ?
Br04 Cd01 Br02 113.37(4) . . ?
Br05 Cd01 Br02 108.99(3) . . ?
Br05 Cd01 Br03 107.59(4) . . ?
Br05 Cd01 Br04 107.17(4) . . ?
C009 N006 C009 106.9(6) . 2_656 ?
C009 N006 C00C 111.1(3) 2_656 2_656 ?
C009 N006 C00C 110.7(4) 2_656 . ?
C009 N006 C00C 110.7(4) . 2_656 ?
C009 N006 C00C 111.1(3) . . ?
C00C N006 C00C 106.5(6) 2_656 . ?
C00A N007 C00B 109.4(5) . . ?
C00A N007 C00H 108.2(5) . . ?
C00A N007 C00I 111.6(5) . . ?
C00H N007 C00B 110.4(5) . . ?
C00I N007 C00B 108.2(5) . . ?
C00I N007 C00H 109.1(5) . . ?
C00T N008 C20 111.6(14) . 2 ?
C00T N008 C20 102.8(16) 2 2 ?
C12 N008 C20 143.4(15) . 2 ?
C12 N008 C20 107.2(16) 2 2 ?
C13 N008 C13 126.4(19) 2 . ?
C13 N008 C20 25.7(13) 2 2 ?
C13 N008 C20 104.5(13) . 2 ?
C20 N008 C20 88(2) . 2 ?
N006 C009 H4 108.4 . . ?
N006 C009 H 108.4 . . ?
N006 C009 C00D 115.7(5) . . ?
H4 C009 H 107.4 . . ?
C00D C009 H4 108.4 . . ?
C00D C009 H 108.4 . . ?
N007 C00A H00A 108.4 . . ?
N007 C00A H00B 108.4 . . ?
H00A C00A H00B 107.5 . . ?
C00M C00A N007 115.6(6) . . ?
C00M C00A H00A 108.4 . . ?
C00M C00A H00B 108.4 . . ?
N007 C00B H00C 108.0 . . ?
N007 C00B H00D 108.0 . . ?
H00C C00B H00D 107.2 . . ?
C00E C00B N007 117.4(6) . . ?
C00E C00B H00C 108.0 . . ?
C00E C00B H00D 108.0 . . ?
N006 C00C H5 108.3 . . ?
N006 C00C HA 108.3 . . ?
H5 C00C HA 107.4 . . ?
C00G C00C N006 116.0(5) . . ?
C00G C00C H5 108.3 . . ?
C00G C00C HA 108.3 . . ?
C009 C00D H6 109.5 . . ?
C009 C00D HB 109.5 . . ?
H6 C00D HB 108.1 . . ?
C00J C00D C009 110.7(7) . . ?
C00J C00D H6 109.5 . . ?
C00J C00D HB 109.5 . . ?
C00B C00E H00E 109.6 . . ?
C00B C00E H00F 109.6 . . ?
C00B C00E C00F 110.3(7) . . ?
H00E C00E H00F 108.1 . . ?
C00F C00E H00E 109.6 . . ?
C00F C00E H00F 109.6 . . ?
C00E C00F H00G 109.5 . . ?
C00E C00F H00H 109.5 . . ?
C00E C00F H00I 109.5 . . ?
H00G C00F H00H 109.5 . . ?
H00G C00F H00I 109.5 . . ?
H00H C00F H00I 109.5 . . ?
C00C C00G H7 109.8 . . ?
C00C C00G HC 109.8 . . ?
C00C C00G C00K 109.5(6) . . ?
H7 C00G HC 108.2 . . ?
C00K C00G H7 109.8 . . ?
C00K C00G HC 109.8 . . ?
N007 C00H H00J 107.9 . . ?
N007 C00H H00K 107.9 . . ?
H00J C00H H00K 107.2 . . ?
C00S C00H N007 117.7(7) . . ?
C00S C00H H00J 107.9 . . ?
C00S C00H H00K 107.9 . . ?
N007 C00I H00L 108.4 . . ?
N007 C00I H00M 108.4 . . ?
H00L C00I H00M 107.4 . . ?
C00P C00I N007 115.7(6) . . ?
C00P C00I H00L 108.4 . . ?
C00P C00I H00M 108.4 . . ?
C00D C00J H8 109.5 . . ?
C00D C00J HD 109.5 . . ?
C00D C00J HE 109.5 . . ?
H8 C00J HD 109.5 . . ?
H8 C00J HE 109.5 . . ?
HD C00J HE 109.5 . . ?
C00G C00K H9 109.5 . . ?
C00G C00K HF 109.5 . . ?
C00G C00K HG 109.5 . . ?
H9 C00K HF 109.5 . . ?
H9 C00K HG 109.5 . . ?
HF C00K HG 109.5 . . ?
H00N C00L H00O 109.5 . . ?
H00N C00L H00P 109.5 . . ?
H00O C00L H00P 109.5 . . ?
C00S C00L H00N 109.5 . . ?
C00S C00L H00O 109.5 . . ?
C00S C00L H00P 109.5 . . ?
C00A C00M H00Q 109.9 . . ?
C00A C00M H00R 109.9 . . ?
C00A C00M C00R 108.8(7) . . ?
H00Q C00M H00R 108.3 . . ?
C00R C00M H00Q 109.9 . . ?
C00R C00M H00R 109.9 . . ?
H00 C00N HH 109.5 . . ?
H00 C00N HI 109.5 . . ?
HH C00N HI 109.5 . . ?
HJ C00N HK 109.5 . . ?
HJ C00N HL 109.5 . . ?
HK C00N HL 109.5 . . ?
C00V C00N H00 109.5 . . ?
C00V C00N HH 109.5 . . ?
C00V C00N HI 109.5 . . ?
C3 C00N HJ 109.5 . . ?
C3 C00N HK 109.5 . . ?
C3 C00N HL 109.5 . . ?
H00S C00O H00T 109.5 . . ?
H00S C00O H00U 109.5 . . ?
H00T C00O H00U 109.5 . . ?
C00P C00O H00S 109.5 . . ?
C00P C00O H00T 109.5 . . ?
C00P C00O H00U 109.5 . . ?
C00I C00P C00O 110.3(7) . . ?
C00I C00P H00V 109.6 . . ?
C00I C00P H00W 109.6 . . ?
C00O C00P H00V 109.6 . . ?
C00O C00P H00W 109.6 . . ?
H00V C00P H00W 108.1 . . ?
H1 C00Q HM 109.5 . . ?
H1 C00Q HN 109.5 . . ?
HM C00Q HN 109.5 . . ?
HO C00Q HP 109.5 . . ?
HO C00Q HQ 109.5 . . ?
HP C00Q HQ 109.5 . . ?
C1 C00Q H1 109.5 . . ?
C1 C00Q HM 109.5 . . ?
C1 C00Q HN 109.5 . . ?
C2 C00Q HO 109.5 . . ?
C2 C00Q HP 109.5 . . ?
C2 C00Q HQ 109.5 . . ?
C00M C00R H00X 109.5 . . ?
C00M C00R H00Y 109.5 . . ?
C00M C00R HR 109.5 . . ?
H00X C00R H00Y 109.5 . . ?
H00X C00R HR 109.5 . . ?
H00Y C00R HR 109.5 . . ?
C00H C00S C00L 110.2(8) . . ?
C00H C00S H00Z 109.6 . . ?
C00H C00S HS 109.6 . . ?
C00L C00S H00Z 109.6 . . ?
C00L C00S HS 109.6 . . ?
H00Z C00S HS 108.1 . . ?
N008 C00T H2 107.9 . . ?
N008 C00T HT 107.9 . . ?
H2 C00T HT 107.2 . . ?
C00V C00T N008 117.7(13) . . ?
C00V C00T H2 107.9 . . ?
C00V C00T HT 107.9 . . ?
C00N C00V C00T 110.6(14) . . ?
C00N C00V H3 109.5 . . ?
C00N C00V HU 109.5 . . ?
C00T C00V H3 109.5 . . ?
C00T C00V HU 109.5 . . ?
H3 C00V HU 108.1 . . ?
C00Q C1 H1A 110.4 . . ?
C00Q C1 H1B 110.4 . . ?
H1A C1 H1B 108.6 . . ?
C20 C1 C00Q 106(2) . . ?
C20 C1 H1A 110.4 . . ?
C20 C1 H1B 110.4 . . ?
C00Q C2 H2A 108.3 . . ?
C00Q C2 H2B 108.3 . . ?
H2A C2 H2B 107.4 . . ?
C13 C2 C00Q 115.9(19) . . ?
C13 C2 H2A 108.3 . . ?
C13 C2 H2B 108.3 . . ?
C00N C3 H3A 109.9 . . ?
C00N C3 H3B 109.9 . . ?
H3A C3 H3B 108.3 . . ?
C12 C3 C00N 109.1(12) . . ?
C12 C3 H3A 109.9 . . ?
C12 C3 H3B 109.9 . . ?
N008 C12 C3 116.0(12) . . ?
N008 C12 H12A 108.3 . . ?
N008 C12 H12B 108.3 . . ?
C3 C12 H12A 108.3 . . ?
C3 C12 H12B 108.3 . . ?
H12A C12 H12B 107.4 . . ?
N008 C13 H13A 105.4 . . ?
N008 C13 H13B 105.4 . . ?
C2 C13 N008 127(2) . . ?
C2 C13 H13A 105.4 . . ?
C2 C13 H13B 105.4 . . ?
H13A C13 H13B 106.0 . . ?
N008 C20 H20A 107.5 . . ?
N008 C20 H20B 107.5 . . ?
C1 C20 N008 119(2) . . ?
C1 C20 H20A 107.5 . . ?
C1 C20 H20B 107.5 . . ?
H20A C20 H20B 107.0 . . ?

loop_
_geom_bond_atom_site_label_1
_geom_bond_atom_site_label_2
_geom_bond_distance
_geom_bond_site_symmetry_2
_geom_bond_publ_flag
Cd01 Br02 2.5946(9) . ?
Cd01 Br03 2.5772(9) . ?
Cd01 Br04 2.5900(11) . ?
Cd01 Br05 2.5675(9) . ?
N006 C009 1.511(7) 2_656 ?
N006 C009 1.511(7) . ?
N006 C00C 1.526(7) . ?
N006 C00C 1.526(7) 2_656 ?
N007 C00A 1.500(8) . ?
N007 C00B 1.526(8) . ?
N007 C00H 1.521(8) . ?
N007 C00I 1.520(8) . ?
N008 C00T 1.514(16) 2 ?
N008 C00T 1.514(16) . ?
N008 C12 1.4850(10) . ?
N008 C12 1.4850(10) 2 ?
N008 C13 1.50(3) . ?
N008 C13 1.50(3) 2 ?
N008 C20 1.55(3) 2 ?
N008 C20 1.55(3) . ?
C009 H4 0.9700 . ?
C009 H 0.9700 . ?
C009 C00D 1.515(9) . ?
C00A H00A 0.9700 . ?
C00A H00B 0.9700 . ?
C00A C00M 1.468(11) . ?
C00B H00C 0.9700 . ?
C00B H00D 0.9700 . ?
C00B C00E 1.469(9) . ?
C00C H5 0.9700 . ?
C00C HA 0.9700 . ?
C00C C00G 1.493(9) . ?
C00D H6 0.9700 . ?
C00D HB 0.9700 . ?
C00D C00J 1.503(10) . ?
C00E H00E 0.9700 . ?
C00E H00F 0.9700 . ?
C00E C00F 1.513(11) . ?
C00F H00G 0.9600 . ?
C00F H00H 0.9600 . ?
C00F H00I 0.9600 . ?
C00G H7 0.9700 . ?
C00G HC 0.9700 . ?
C00G C00K 1.502(9) . ?
C00H H00J 0.9700 . ?
C00H H00K 0.9700 . ?
C00H C00S 1.423(11) . ?
C00I H00L 0.9700 . ?
C00I H00M 0.9700 . ?
C00I C00P 1.491(10) . ?
C00J H8 0.9600 . ?
C00J HD 0.9600 . ?
C00J HE 0.9600 . ?
C00K H9 0.9600 . ?
C00K HF 0.9600 . ?
C00K HG 0.9600 . ?
C00L H00N 0.9600 . ?
C00L H00O 0.9600 . ?
C00L H00P 0.9600 . ?
C00L C00S 1.538(11) . ?
C00M H00Q 0.9700 . ?
C00M H00R 0.9700 . ?
C00M C00R 1.529(12) . ?
C00N H00 0.9600 . ?
C00N HH 0.9600 . ?
C00N HI 0.9600 . ?
C00N HJ 0.9600 . ?
C00N HK 0.9600 . ?
C00N HL 0.9600 . ?
C00N C00V 1.471(19) . ?
C00N C3 1.54(2) . ?
C00O H00S 0.9600 . ?
C00O H00T 0.9600 . ?
C00O H00U 0.9600 . ?
C00O C00P 1.527(9) . ?
C00P H00V 0.9700 . ?
C00P H00W 0.9700 . ?
C00Q H1 0.9600 . ?
C00Q HM 0.9600 . ?
C00Q HN 0.9600 . ?
C00Q HO 0.9600 . ?
C00Q HP 0.9600 . ?
C00Q HQ 0.9600 . ?
C00Q C1 1.54(2) . ?
C00Q C2 1.465(18) . ?
C00R H00X 0.9600 . ?
C00R H00Y 0.9600 . ?
C00R HR 0.9600 . ?
C00S H00Z 0.9700 . ?
C00S HS 0.9700 . ?
C00T H2 0.9700 . ?
C00T HT 0.9700 . ?
C00T C00V 1.51(2) . ?
C00V H3 0.9700 . ?
C00V HU 0.9700 . ?
C1 H1A 0.9700 . ?
C1 H1B 0.9700 . ?
C1 C20 1.42(4) . ?
C2 H2A 0.9700 . ?
C2 H2B 0.9700 . ?
C2 C13 1.38(4) . ?
C3 H3A 0.9700 . ?
C3 H3B 0.9700 . ?
C3 C12 1.5190(11) . ?
C12 H12A 0.9700 . ?
C12 H12B 0.9700 . ?
C13 H13A 0.9700 . ?
C13 H13B 0.9700 . ?
C20 H20A 0.9700 . ?
C20 H20B 0.9700 . ?

loop_
_geom_torsion_atom_site_label_1
_geom_torsion_atom_site_label_2
_geom_torsion_atom_site_label_3
_geom_torsion_atom_site_label_4
_geom_torsion
_geom_torsion_site_symmetry_1
_geom_torsion_site_symmetry_2
_geom_torsion_site_symmetry_3
_geom_torsion_site_symmetry_4
_geom_torsion_publ_flag
N006 C009 C00D C00J 178.7(5) . . . . ?
N006 C00C C00G C00K -172.3(6) . . . . ?
N007 C00A C00M C00R -173.9(7) . . . . ?
N007 C00B C00E C00F -176.8(6) . . . . ?
N007 C00H C00S C00L -169.6(7) . . . . ?
N007 C00I C00P C00O 168.8(7) . . . . ?
N008 C00T C00V C00N -178.3(13) . . . . ?
C009 N006 C009 C00D 176.0(6) 2_656 . . . ?
C009 N006 C00C C00G -60.5(7) 2_656 . . . ?
C009 N006 C00C C00G 58.1(7) . . . . ?
C00A N007 C00B C00E 59.0(7) . . . . ?
C00A N007 C00H C00S -175.1(8) . . . . ?
C00A N007 C00I C00P 47.0(9) . . . . ?
C00B N007 C00A C00M 175.3(6) . . . . ?
C00B N007 C00H C00S -55.4(10) . . . . ?
C00B N007 C00I C00P -73.3(8) . . . . ?
C00C N006 C009 C00D 55.2(7) . . . . ?
C00C N006 C009 C00D -62.9(6) 2_656 . . . ?
C00C N006 C00C C00G 178.6(7) 2_656 . . . ?
C00H N007 C00A C00M -64.4(8) . . . . ?
C00H N007 C00B C00E -60.0(8) . . . . ?
C00H N007 C00I C00P 166.6(7) . . . . ?
C00I N007 C00A C00M 55.6(8) . . . . ?
C00I N007 C00B C00E -179.2(6) . . . . ?
C00I N007 C00H C00S 63.3(10) . . . . ?
C00N C3 C12 N008 -172.0(14) . . . . ?
C00Q C1 C20 N008 -173(2) . . . . ?
C00Q C2 C13 N008 -174(2) . . . . ?
C00T N008 C00T C00V -53.1(16) 2 . . . ?
C12 N008 C12 C3 160(3) 2 . . . ?
C13 N008 C13 C2 -38(2) 2 . . . ?
C20 N008 C20 C1 154(4) 2 . . . ?
